data_4003265
loop_
_publ_author_name
'Engel, Emile R.'
'Smith, Vincent J.'
'Bezuidenhout, Charl X.'
'Barbour, Leonard J.'

_publ_section_title
;
 Thermoresponsive Organic Inclusion Compounds: Modification of Thermal
 Expansion Behavior by Simple Guest Replacement
;
_journal_issue 14
_journal_name_full 'Chemistry of Materials'
_journal_page_first 5073
_journal_paper_doi 10.1021/acs.chemmater.6b01916
_journal_volume 28
_journal_year 2016
_chemical_formula_moiety 'C12 H24 O6, 2(C H3 I)'
_chemical_formula_sum 'C14 H30 I2 O6'
_chemical_formula_weight 548.18
_chemical_name_common 180K
_space_group_crystal_system monoclinic
_space_group_IT_number 14
_space_group_name_Hall '-P 2yn'
_space_group_name_H-M_alt 'P 1 21/n 1'
_atom_sites_solution_hydrogens geom
_atom_sites_solution_primary direct
_atom_sites_solution_secondary difmap
_audit_creation_date 2015-10-06
_audit_creation_method
;
Olex2 1.2
(compiled 2014.09.19 svn.r3010 for OlexSys, GUI svn.r4874)
;
_cell_angle_alpha 90.00
_cell_angle_beta 107.142(3)
_cell_angle_gamma 90.00
_cell_formula_units_Z 2
_cell_length_a 9.0082(6)
_cell_length_b 8.5752(5)
_cell_length_c 14.2853(8)
_cell_measurement_reflns_used 4850
_cell_measurement_temperature 180(2)
_cell_measurement_theta_max 28.24
_cell_measurement_theta_min 2.40
_cell_volume 1054.48(11)
_computing_cell_refinement 'Bruker SAINT'
_computing_data_collection 'Bruker APEX2'
_computing_data_reduction 'Bruker SAINT'
_computing_molecular_graphics 'Olex2 (Dolomanov et al., 2009)'
_computing_publication_material 'Olex2 (Dolomanov et al., 2009)'
_computing_structure_refinement 'ShelXL (Sheldrick, 2008)'
_computing_structure_solution 'ShelXS (Sheldrick, 2008)'
_diffrn_ambient_temperature 180.15
_diffrn_measured_fraction_theta_full 0.998
_diffrn_measured_fraction_theta_max 0.998
_diffrn_measurement_device_type 'Bruker APEX-II CCD'
_diffrn_measurement_method '\f and \w scans'
_diffrn_radiation_monochromator 'INCOATEC quazar mirrior optics'
_diffrn_radiation_type MoK\a
_diffrn_radiation_wavelength 0.71073
_diffrn_reflns_av_R_equivalents 0.0190
_diffrn_reflns_av_unetI/netI 0.0189
_diffrn_reflns_limit_h_max 11
_diffrn_reflns_limit_h_min -7
_diffrn_reflns_limit_k_max 8
_diffrn_reflns_limit_k_min -11
_diffrn_reflns_limit_l_max 19
_diffrn_reflns_limit_l_min -19
_diffrn_reflns_number 8388
_diffrn_reflns_theta_full 28.29
_diffrn_reflns_theta_max 28.29
_diffrn_reflns_theta_min 2.40
_diffrn_source 'INCOATEC Mo micro source'
_diffrn_source_type 'Bruker APEX II DUO QUAZAR'
_diffrn_standards_number 0
_exptl_absorpt_coefficient_mu 3.003
_exptl_absorpt_correction_T_max 0.8643
_exptl_absorpt_correction_T_min 0.6615
_exptl_absorpt_correction_type multi-scan
_exptl_absorpt_process_details 'symmetry-related measurements'
_exptl_crystal_colour yellow
_exptl_crystal_density_diffrn 1.726
_exptl_crystal_density_method 'not measured'
_exptl_crystal_description plate
_exptl_crystal_F_000 536
_exptl_crystal_size_max 0.15
_exptl_crystal_size_mid 0.15
_exptl_crystal_size_min 0.05
_refine_diff_density_max 0.926
_refine_diff_density_min -0.887
_refine_diff_density_rms 0.064
_refine_ls_extinction_method none
_refine_ls_goodness_of_fit_ref 1.030
_refine_ls_hydrogen_treatment mixed
_refine_ls_matrix_type full
_refine_ls_number_parameters 101
_refine_ls_number_reflns 2612
_refine_ls_number_restraints 0
_refine_ls_restrained_S_all 1.030
_refine_ls_R_factor_all 0.0252
_refine_ls_R_factor_gt 0.0221
_refine_ls_shift/su_max 0.002
_refine_ls_shift/su_mean 0.000
_refine_ls_structure_factor_coef Fsqd
_refine_ls_weighting_details 'calc w=1/[\s^2^(Fo^2^)+(0.0183P)^2^+0.8506P] where P=(Fo^2^+2Fc^2^)/3'
_refine_ls_weighting_scheme calc
_refine_ls_wR_factor_gt 0.0489
_refine_ls_wR_factor_ref 0.0505
_reflns_number_gt 2365
_reflns_number_total 2612
_reflns_threshold_expression >2sigma(I)
_cod_data_source_file 3_180k.cif
_cod_data_source_block c:\frames\guest\ere_18~1\work_1~3\180k
_cod_database_code 4003265
_olex2_refinement_description
;
1. Others
 Fixed Uiso: H7A(0.059) H7B(0.059) H7C(0.059) H4A(0.051) H4B(0.051) H3A(0.053)
 H3B(0.053) H5A(0.051) H5B(0.051) H1A(0.054) H1B(0.054) H6A(0.053) H6B(0.053)
 H2A(0.053) H2B(0.053)
 Fixed X: H7A(0.4666) H7B(0.3613) H7C(0.5237) H4A(0.7249) H4B(0.7464)
 H3A(0.4902) H3B(0.4667) H5A(0.9086) H5B(0.753) H1A(0.0449) H1B(0.0881)
 H6A(0.8405) H6B(0.9976) H2A(0.2621) H2B(0.2203)
 Fixed Y: H7A(0.7597) H7B(0.6261) H7C(0.672) H4A(0.5956) H4B(0.4466)
 H3A(0.3579) H3B(0.501) H5A(0.6674) H5B(0.7568) H1A(0.3645) H1B(0.5251)
 H6A(0.7714) H6B(0.6797) H2A(0.5942) H2B(0.4361)
 Fixed Z: H7A(0.4392) H7B(0.4653) H7C(0.5426) H4A(0.2595) H4B(0.3302)
 H3A(0.2519) H3B(0.1765) H5A(0.4012) H5B(0.4031) H1A(0.273) H1B(0.3326)
 H6A(0.574) H6B(0.5782) H2A(0.2425) H2B(0.1801)
;
_olex2_submission_special_instructions 'No special instructions were received'

loop_
_space_group_symop_id
_space_group_symop_operation_xyz
1 'x, y, z'
2 '-x+1/2, y+1/2, -z+1/2'
3 '-x, -y, -z'
4 'x-1/2, -y-1/2, z-1/2'

loop_
_atom_site_label
_atom_site_type_symbol
_atom_site_fract_x
_atom_site_fract_y
_atom_site_fract_z
_atom_site_U_iso_or_equiv
_atom_site_adp_type
_atom_site_occupancy
_atom_site_symmetry_multiplicity
_atom_site_calc_flag
_atom_site_refinement_flags
I1 I 0.318107(19) 0.882966(17) 0.554426(11) 0.04352(6) Uani 1 1 d .
O1 O 0.27181(18) 0.40437(18) 0.32389(11) 0.0381(3) Uani 1 1 d .
O3 O 0.80653(18) 0.57727(18) 0.49434(12) 0.0376(3) Uani 1 1 d .
O2 O 0.55032(18) 0.5632(2) 0.31599(11) 0.0388(3) Uani 1 1 d .
C7 C 0.4329(3) 0.7121(3) 0.49193(17) 0.0393(5) Uani 1 1 d .
H7A H 0.4666 0.7597 0.4392 0.059 Uiso 1 1 calc R
H7B H 0.3613 0.6261 0.4653 0.059 Uiso 1 1 calc R
H7C H 0.5237 0.6720 0.5426 0.059 Uiso 1 1 calc R
C4 C 0.7100(3) 0.5561(3) 0.32125(17) 0.0422(5) Uani 1 1 d .
H4A H 0.7249 0.5956 0.2595 0.051 Uiso 1 1 calc R
H4B H 0.7464 0.4466 0.3302 0.051 Uiso 1 1 calc R
C3 C 0.4564(3) 0.4680(3) 0.24070(15) 0.0440(6) Uani 1 1 d .
H3A H 0.4902 0.3579 0.2519 0.053 Uiso 1 1 calc R
H3B H 0.4667 0.5010 0.1765 0.053 Uiso 1 1 calc R
C5 C 0.8017(3) 0.6528(3) 0.40540(18) 0.0422(5) Uani 1 1 d .
H5A H 0.9086 0.6674 0.4012 0.051 Uiso 1 1 calc R
H5B H 0.7530 0.7568 0.4031 0.051 Uiso 1 1 calc R
C1 C 0.1183(3) 0.4144(3) 0.33081(18) 0.0448(6) Uani 1 1 d .
H1A H 0.0449 0.3645 0.2730 0.054 Uiso 1 1 calc R
H1B H 0.0881 0.5251 0.3326 0.054 Uiso 1 1 calc R
C6 C 0.8880(3) 0.6666(3) 0.57747(19) 0.0440(5) Uani 1 1 d .
H6A H 0.8405 0.7714 0.5740 0.053 Uiso 1 1 calc R
H6B H 0.9976 0.6797 0.5782 0.053 Uiso 1 1 calc R
C2 C 0.2899(3) 0.4828(3) 0.24055(15) 0.0438(6) Uani 1 1 d .
H2A H 0.2621 0.5942 0.2425 0.053 Uiso 1 1 calc R
H2B H 0.2203 0.4361 0.1801 0.053 Uiso 1 1 calc R

loop_
_atom_site_aniso_label
_atom_site_aniso_U_11
_atom_site_aniso_U_22
_atom_site_aniso_U_33
_atom_site_aniso_U_23
_atom_site_aniso_U_13
_atom_site_aniso_U_12
I1 0.06018(11) 0.03621(10) 0.04156(9) -0.00006(6) 0.02642(7) 0.00682(7)
O1 0.0355(8) 0.0417(9) 0.0325(7) 0.0008(6) 0.0030(6) 0.0063(7)
O3 0.0387(8) 0.0332(8) 0.0433(8) -0.0002(7) 0.0159(7) -0.0031(6)
O2 0.0439(9) 0.0432(9) 0.0316(7) -0.0026(6) 0.0144(6) 0.0082(7)
C7 0.0448(12) 0.0335(12) 0.0421(11) 0.0011(9) 0.0169(10) 0.0079(10)
C4 0.0516(13) 0.0439(13) 0.0414(12) 0.0052(10) 0.0297(10) 0.0071(11)
C3 0.0608(15) 0.0471(14) 0.0242(9) -0.0005(9) 0.0129(9) 0.0097(12)
C5 0.0442(12) 0.0372(12) 0.0550(13) 0.0045(10) 0.0297(11) 0.0001(10)
C1 0.0321(11) 0.0489(14) 0.0444(12) -0.0031(10) -0.0025(9) 0.0035(10)
C6 0.0300(11) 0.0420(13) 0.0561(14) -0.0052(11) 0.0066(10) -0.0070(10)
C2 0.0502(13) 0.0476(14) 0.0260(9) -0.0003(9) -0.0003(9) 0.0069(11)

loop_
_atom_type_symbol
_atom_type_description
_atom_type_scat_dispersion_real
_atom_type_scat_dispersion_imag
_atom_type_scat_source
C C 0.0033 0.0016 'International Tables Vol C Tables 4.2.6.8 and 6.1.1.4'
H H 0.0000 0.0000 'International Tables Vol C Tables 4.2.6.8 and 6.1.1.4'
N N 0.0061 0.0033 'International Tables Vol C Tables 4.2.6.8 and 6.1.1.4'
O O 0.0106 0.0060 'International Tables Vol C Tables 4.2.6.8 and 6.1.1.4'
I I -0.4742 1.8119 'International Tables Vol C Tables 4.2.6.8 and 6.1.1.4'

loop_
_geom_angle_atom_site_label_1
_geom_angle_atom_site_label_2
_geom_angle_atom_site_label_3
_geom_angle
_geom_angle_site_symmetry_1
_geom_angle_site_symmetry_3
C2 O1 C1 112.68(17) . .
C5 O3 C6 112.01(18) . .
C3 O2 C4 112.64(17) . .
I1 C7 H7A 109.5 . .
I1 C7 H7B 109.5 . .
I1 C7 H7C 109.5 . .
H7A C7 H7B 109.5 . .
H7A C7 H7C 109.5 . .
H7B C7 H7C 109.5 . .
O2 C4 H4A 109.8 . .
O2 C4 H4B 109.8 . .
O2 C4 C5 109.27(18) . .
H4A C4 H4B 108.3 . .
C5 C4 H4A 109.8 . .
C5 C4 H4B 109.8 . .
O2 C3 H3A 109.9 . .
O2 C3 H3B 109.9 . .
O2 C3 C2 108.96(18) . .
H3A C3 H3B 108.3 . .
C2 C3 H3A 109.9 . .
C2 C3 H3B 109.9 . .
O3 C5 C4 109.37(19) . .
O3 C5 H5A 109.8 . .
O3 C5 H5B 109.8 . .
C4 C5 H5A 109.8 . .
C4 C5 H5B 109.8 . .
H5A C5 H5B 108.2 . .
O1 C1 H1A 109.9 . .
O1 C1 H1B 109.9 . .
O1 C1 C6 108.79(18) . 3_666
H1A C1 H1B 108.3 . .
C6 C1 H1A 109.9 3_666 .
C6 C1 H1B 109.9 3_666 .
O3 C6 C1 109.7(2) . 3_666
O3 C6 H6A 109.7 . .
O3 C6 H6B 109.7 . .
C1 C6 H6A 109.7 3_666 .
C1 C6 H6B 109.7 3_666 .
H6A C6 H6B 108.2 . .
O1 C2 C3 108.65(18) . .
O1 C2 H2A 110.0 . .
O1 C2 H2B 110.0 . .
C3 C2 H2A 110.0 . .
C3 C2 H2B 110.0 . .
H2A C2 H2B 108.3 . .

loop_
_geom_bond_atom_site_label_1
_geom_bond_atom_site_label_2
_geom_bond_distance
_geom_bond_site_symmetry_2
I1 C7 2.135(2) .
O1 C1 1.418(3) .
O1 C2 1.418(3) .
O3 C5 1.415(3) .
O3 C6 1.422(3) .
O2 C4 1.420(3) .
O2 C3 1.415(3) .
C7 H7A 0.9800 .
C7 H7B 0.9800 .
C7 H7C 0.9800 .
C4 H4A 0.9900 .
C4 H4B 0.9900 .
C4 C5 1.493(4) .
C3 H3A 0.9900 .
C3 H3B 0.9900 .
C3 C2 1.505(3) .
C5 H5A 0.9900 .
C5 H5B 0.9900 .
C1 H1A 0.9900 .
C1 H1B 0.9900 .
C1 C6 1.499(4) 3_666
C6 C1 1.499(4) 3_666
C6 H6A 0.9900 .
C6 H6B 0.9900 .
C2 H2A 0.9900 .
C2 H2B 0.9900 .

loop_
_geom_torsion_atom_site_label_1
_geom_torsion_atom_site_label_2
_geom_torsion_atom_site_label_3
_geom_torsion_atom_site_label_4
_geom_torsion
_geom_torsion_site_symmetry_4
O2 C4 C5 O3 71.7(2) .
O2 C3 C2 O1 -71.9(2) .
C4 O2 C3 C2 -179.99(19) .
C3 O2 C4 C5 -177.10(19) .
C5 O3 C6 C1 176.79(19) 3_666
C1 O1 C2 C3 179.01(19) .
C6 O3 C5 C4 -177.98(19) .
C2 O1 C1 C6 -178.04(19) 3_666
